data_4105829
loop_
_publ_author_name
'Alexander H\"ubner'
'Zheng-Wang Qu'
'Ulli Englert'
'Michael Bolte'
'Hans-Wolfram Lerner'
'Max C. Holthausen'
'Matthias Wagner'

_publ_contact_author
;
      Dr. Michael Bolte
      Institut f\"ur Anorganische Chemie
      J. W. Goethe-Universit\"at
      Max-von-Laue-Str. 7 
      60438 Frankfurt/Main
      Germany
;
_publ_contact_author_email bolte@chemie.uni-frankfurt.de
_publ_contact_author_fax '49 69 798 29239'
_publ_contact_author_phone '49 69 798 29136'
_publ_section_title
;
 Main-Chain Boron-Containing Oligophenylenes via Ring-Opening
 Polymerization of 9-H-9-Borafluorene
;
_journal_name_full 'Journal of the American Chemical Society'
_journal_page_first 4596
_journal_page_last 4609
_journal_paper_doi 10.1021/ja110947k
_journal_volume 133
_journal_year 2011
_chemical_formula_moiety 'C30 H28 B2'
_chemical_formula_sum 'C30 H28 B2'
_chemical_formula_weight 410.14
_chemical_name_systematic ?
_space_group_IT_number 2
_symmetry_cell_setting triclinic
_symmetry_space_group_name_Hall '-P 1'
_symmetry_space_group_name_H-M 'P -1'
_atom_sites_solution_hydrogens geom
_atom_sites_solution_primary direct
_atom_sites_solution_secondary difmap
_audit_creation_method SHELXL-97
_cell_angle_alpha 77.043(8)
_cell_angle_beta 68.701(8)
_cell_angle_gamma 85.064(8)
_cell_formula_units_Z 2
_cell_length_a 9.0283(9)
_cell_length_b 11.5995(11)
_cell_length_c 12.0150(12)
_cell_measurement_reflns_used 10579
_cell_measurement_temperature 173(2)
_cell_measurement_theta_max 25.9
_cell_measurement_theta_min 3.3
_cell_volume 1142.5(2)
_computing_cell_refinement 'X-Area (Stoe & Cie, 2001)'
_computing_data_collection 'X-Area (Stoe & Cie, 2001)'
_computing_data_reduction 'X-Area (Stoe & Cie, 2001)'
_computing_molecular_graphics 'XP (Sheldrick, 2008)'
_computing_publication_material SHELXL97
_computing_structure_refinement 'SHELXL97 (Sheldrick, 2008) '
_computing_structure_solution 'SHELXS97 (Sheldrick, 2008) '
_diffrn_ambient_temperature 173(2)
_diffrn_measured_fraction_theta_full 0.998
_diffrn_measured_fraction_theta_max 0.985
_diffrn_measurement_device_type 'STOE IPDS II two-circle-diffractometer'
_diffrn_measurement_method \w
_diffrn_radiation_monochromator graphite
_diffrn_radiation_source 'fine-focus sealed tube'
_diffrn_radiation_type MoK\a
_diffrn_radiation_wavelength 0.71073
_diffrn_reflns_av_R_equivalents 0.0565
_diffrn_reflns_av_sigmaI/netI 0.0514
_diffrn_reflns_limit_h_max 10
_diffrn_reflns_limit_h_min -10
_diffrn_reflns_limit_k_max 14
_diffrn_reflns_limit_k_min -14
_diffrn_reflns_limit_l_max 14
_diffrn_reflns_limit_l_min -14
_diffrn_reflns_number 12693
_diffrn_reflns_theta_full 25.00
_diffrn_reflns_theta_max 25.68
_diffrn_reflns_theta_min 3.29
_diffrn_standards_number 0
_exptl_absorpt_coefficient_mu 0.066
_exptl_absorpt_correction_type none
_exptl_crystal_colour yellow
_exptl_crystal_density_diffrn 1.192
_exptl_crystal_description block
_exptl_crystal_F_000 436
_exptl_crystal_size_max 0.32
_exptl_crystal_size_mid 0.28
_exptl_crystal_size_min 0.15
_refine_diff_density_max 0.195
_refine_diff_density_min -0.199
_refine_diff_density_rms 0.044
_refine_ls_extinction_coef 0.032(4)
_refine_ls_extinction_expression Fc^*^=kFc[1+0.001xFc^2^\l^3^/sin(2\q)]^-1/4^
_refine_ls_extinction_method SHELXL
_refine_ls_goodness_of_fit_ref 0.946
_refine_ls_hydrogen_treatment constr
_refine_ls_matrix_type full
_refine_ls_number_parameters 311
_refine_ls_number_reflns 4265
_refine_ls_number_restraints 16
_refine_ls_restrained_S_all 0.948
_refine_ls_R_factor_all 0.0702
_refine_ls_R_factor_gt 0.0480
_refine_ls_shift/su_max 0.000
_refine_ls_shift/su_mean 0.000
_refine_ls_structure_factor_coef Fsqd
_refine_ls_weighting_details 'calc w=1/[\s^2^(Fo^2^)+(0.0762P)^2^] where P=(Fo^2^+2Fc^2^)/3'
_refine_ls_weighting_scheme calc
_refine_ls_wR_factor_gt 0.1145
_refine_ls_wR_factor_ref 0.1236
_reflns_number_gt 3062
_reflns_number_total 4265
_reflns_threshold_expression I>2\s(I)
_cod_data_source_file ja110947k_si_001_2.cif
_cod_data_source_block 9_wa1132
_cod_original_cell_volume 1142.45(19)
_cod_database_code 4105829

loop_
_symmetry_equiv_pos_as_xyz
'x, y, z'
'-x, -y, -z'

loop_
_atom_site_label
_atom_site_type_symbol
_atom_site_fract_x
_atom_site_fract_y
_atom_site_fract_z
_atom_site_U_iso_or_equiv
_atom_site_adp_type
_atom_site_occupancy
_atom_site_symmetry_multiplicity
_atom_site_calc_flag
_atom_site_refinement_flags
_atom_site_disorder_assembly
_atom_site_disorder_group
B1 B 0.7808(2) 0.21365(14) 0.30725(16) 0.0388(4) Uani 1 1 d D . .
B2 B 0.8100(2) 0.43620(14) 0.26442(15) 0.0370(4) Uani 1 1 d D . .
C1 C 0.7237(3) 0.32547(17) 0.3679(2) 0.0321(6) Uani 0.748(4) 1 d PD A 1
H1 H 0.7628 0.3171 0.4373 0.039 Uiso 0.748(4) 1 calc PR A 1
C2 C 0.5408(2) 0.34294(15) 0.41653(17) 0.0331(6) Uani 0.748(4) 1 d PD A 1
H2A H 0.5178 0.4264 0.4242 0.040 Uiso 0.748(4) 1 calc PR A 1
H2B H 0.4991 0.3292 0.3549 0.040 Uiso 0.748(4) 1 calc PR A 1
C3 C 0.4495(4) 0.26291(19) 0.5401(2) 0.0333(6) Uani 0.748(4) 1 d PD A 1
C4 C 0.2713(3) 0.2835(2) 0.5669(2) 0.0496(6) Uani 0.748(4) 1 d PD A 1
H4A H 0.2437 0.2666 0.5005 0.074 Uiso 0.748(4) 1 calc PR A 1
H4B H 0.2449 0.3660 0.5734 0.074 Uiso 0.748(4) 1 calc PR A 1
H4C H 0.2112 0.2311 0.6439 0.074 Uiso 0.748(4) 1 calc PR A 1
C5 C 0.4917(3) 0.2907(2) 0.6436(3) 0.0488(7) Uani 0.748(4) 1 d PD A 1
H5A H 0.4690 0.3742 0.6471 0.073 Uiso 0.748(4) 1 calc PR A 1
H5B H 0.6050 0.2748 0.6285 0.073 Uiso 0.748(4) 1 calc PR A 1
H5C H 0.4283 0.2410 0.7213 0.073 Uiso 0.748(4) 1 calc PR A 1
C6 C 0.4890(2) 0.13299(12) 0.53898(15) 0.0419(4) Uani 1 1 d D . .
H6A H 0.4659 0.1117 0.4725 0.063 Uiso 0.748(4) 1 calc PR A 1
H6B H 0.4245 0.0844 0.6172 0.063 Uiso 0.748(4) 1 calc PR A 1
H6C H 0.6019 0.1192 0.5266 0.063 Uiso 0.748(4) 1 calc PR A 1
H6D H 0.4579 0.1375 0.4680 0.063 Uiso 0.252(4) 1 calc PR A 2
H6E H 0.4149 0.0816 0.6104 0.063 Uiso 0.252(4) 1 calc PR A 2
H6F H 0.5969 0.1004 0.5223 0.063 Uiso 0.252(4) 1 calc PR A 2
C1' C 0.6828(9) 0.3319(6) 0.3406(6) 0.030(2) Uiso 0.252(4) 1 d PD A 2
H1' H 0.5860 0.3425 0.3174 0.036 Uiso 0.252(4) 1 calc PR A 2
C2' C 0.6414(7) 0.3276(5) 0.4793(5) 0.0334(16) Uiso 0.252(4) 1 d PD A 2
H2'1 H 0.7303 0.2887 0.5034 0.040 Uiso 0.252(4) 1 calc PR A 2
H2'2 H 0.6331 0.4097 0.4919 0.040 Uiso 0.252(4) 1 calc PR A 2
C3' C 0.4845(9) 0.2614(7) 0.5653(8) 0.027(2) Uiso 0.252(4) 1 d PD A 2
C4' C 0.3429(11) 0.3236(8) 0.5375(8) 0.054(2) Uiso 0.252(4) 1 d PD A 2
H4'1 H 0.3616 0.3328 0.4504 0.080 Uiso 0.252(4) 1 calc PR A 2
H4'2 H 0.3288 0.4018 0.5585 0.080 Uiso 0.252(4) 1 calc PR A 2
H4'3 H 0.2469 0.2765 0.5858 0.080 Uiso 0.252(4) 1 calc PR A 2
C5' C 0.4655(10) 0.2655(7) 0.6961(8) 0.042(2) Uiso 0.252(4) 1 d PD A 2
H5'1 H 0.3723 0.2193 0.7534 0.063 Uiso 0.252(4) 1 calc PR A 2
H5'2 H 0.4514 0.3477 0.7061 0.063 Uiso 0.252(4) 1 calc PR A 2
H5'3 H 0.5607 0.2321 0.7126 0.063 Uiso 0.252(4) 1 calc PR A 2
C11 C 0.9297(2) 0.13795(12) 0.31796(13) 0.0392(4) Uani 1 1 d . A .
C12 C 0.95356(19) 0.04839(12) 0.25005(13) 0.0394(4) Uani 1 1 d . . .
C13 C 1.0790(2) -0.03102(14) 0.24145(16) 0.0496(5) Uani 1 1 d . A .
H13 H 1.0935 -0.0915 0.1966 0.059 Uiso 1 1 calc R . .
C14 C 1.1834(2) -0.02053(16) 0.29975(18) 0.0557(5) Uani 1 1 d . . .
H14 H 1.2707 -0.0737 0.2934 0.067 Uiso 1 1 calc R A .
C15 C 1.1623(2) 0.06582(15) 0.36666(17) 0.0537(5) Uani 1 1 d . A .
H15 H 1.2348 0.0716 0.4060 0.064 Uiso 1 1 calc R . .
C16 C 1.0350(2) 0.14464(14) 0.37660(15) 0.0471(4) Uani 1 1 d . . .
H16 H 1.0200 0.2033 0.4237 0.057 Uiso 1 1 calc R A .
C21 C 0.72412(19) 0.15216(12) 0.22441(14) 0.0386(4) Uani 1 1 d . A .
C22 C 0.83007(19) 0.05636(13) 0.19447(13) 0.0394(4) Uani 1 1 d . A .
C23 C 0.8108(2) -0.01574(15) 0.12257(15) 0.0480(5) Uani 1 1 d . . .
H23 H 0.8825 -0.0793 0.1030 0.058 Uiso 1 1 calc R A .
C24 C 0.6862(2) 0.00640(17) 0.08021(16) 0.0549(5) Uani 1 1 d . A .
H24 H 0.6720 -0.0424 0.0311 0.066 Uiso 1 1 calc R . .
C25 C 0.5810(2) 0.09924(16) 0.10857(16) 0.0536(5) Uani 1 1 d . . .
H25 H 0.4956 0.1135 0.0787 0.064 Uiso 1 1 calc R A .
C26 C 0.6002(2) 0.17155(14) 0.18060(15) 0.0466(4) Uani 1 1 d . A .
H26 H 0.5276 0.2347 0.1997 0.056 Uiso 1 1 calc R . .
C31 C 0.96381(19) 0.49360(12) 0.25980(13) 0.0367(4) Uani 1 1 d . A .
C32 C 1.00604(18) 0.58937(12) 0.15759(13) 0.0340(3) Uani 1 1 d . . .
C33 C 1.1368(2) 0.65893(13) 0.13026(15) 0.0427(4) Uani 1 1 d . A .
H33 H 1.1650 0.7223 0.0609 0.051 Uiso 1 1 calc R . .
C34 C 1.2262(2) 0.63488(15) 0.20540(18) 0.0523(5) Uani 1 1 d . . .
H34 H 1.3163 0.6820 0.1871 0.063 Uiso 1 1 calc R A .
C35 C 1.1856(2) 0.54296(15) 0.30677(18) 0.0542(5) Uani 1 1 d . A .
H35 H 1.2473 0.5276 0.3579 0.065 Uiso 1 1 calc R . .
C36 C 1.0542(2) 0.47292(14) 0.33372(16) 0.0472(4) Uani 1 1 d . . .
H36 H 1.0264 0.4102 0.4037 0.057 Uiso 1 1 calc R A .
C41 C 0.77131(18) 0.51453(12) 0.15337(14) 0.0356(4) Uani 1 1 d . A .
C42 C 0.89148(17) 0.60213(12) 0.09398(13) 0.0327(3) Uani 1 1 d . A .
C43 C 0.88828(19) 0.68638(13) -0.00676(14) 0.0398(4) Uani 1 1 d . . .
H43 H 0.9695 0.7443 -0.0461 0.048 Uiso 1 1 calc R A .
C44 C 0.7656(2) 0.68545(14) -0.04959(15) 0.0462(4) Uani 1 1 d . A .
H44 H 0.7633 0.7425 -0.1194 0.055 Uiso 1 1 calc R . .
C45 C 0.6457(2) 0.60183(15) 0.00848(16) 0.0493(4) Uani 1 1 d . . .
H45 H 0.5606 0.6029 -0.0205 0.059 Uiso 1 1 calc R A .
C46 C 0.6503(2) 0.51643(14) 0.10923(16) 0.0444(4) Uani 1 1 d . A .
H46 H 0.5687 0.4588 0.1479 0.053 Uiso 1 1 calc R . .

loop_
_atom_site_aniso_label
_atom_site_aniso_U_11
_atom_site_aniso_U_22
_atom_site_aniso_U_33
_atom_site_aniso_U_23
_atom_site_aniso_U_13
_atom_site_aniso_U_12
B1 0.0383(10) 0.0274(8) 0.0380(9) -0.0008(6) -0.0006(7) -0.0079(7)
B2 0.0396(10) 0.0235(7) 0.0400(9) -0.0093(7) -0.0029(7) -0.0019(7)
C1 0.0339(13) 0.0264(10) 0.0363(12) -0.0030(8) -0.0137(11) -0.0045(8)
C2 0.0335(11) 0.0235(9) 0.0398(11) -0.0065(7) -0.0101(9) 0.0001(7)
C3 0.0354(15) 0.0259(11) 0.0359(13) -0.0057(9) -0.0101(12) 0.0006(9)
C4 0.0384(14) 0.0401(12) 0.0599(14) -0.0090(10) -0.0065(11) 0.0019(11)
C5 0.0573(17) 0.0430(13) 0.0429(16) -0.0131(12) -0.0098(13) -0.0082(11)
C6 0.0436(9) 0.0260(7) 0.0461(8) -0.0038(6) -0.0055(7) -0.0051(6)
C11 0.0434(9) 0.0264(7) 0.0389(8) -0.0020(6) -0.0060(7) -0.0056(6)
C12 0.0399(9) 0.0286(7) 0.0375(8) -0.0037(6) -0.0004(7) -0.0047(6)
C13 0.0494(11) 0.0357(8) 0.0519(9) -0.0103(7) -0.0045(8) 0.0043(7)
C14 0.0480(11) 0.0428(9) 0.0653(11) -0.0030(8) -0.0141(9) 0.0081(8)
C15 0.0521(11) 0.0454(9) 0.0611(11) -0.0002(8) -0.0235(9) -0.0008(8)
C16 0.0567(11) 0.0336(8) 0.0479(9) -0.0039(7) -0.0164(8) -0.0057(7)
C21 0.0361(9) 0.0288(7) 0.0406(8) -0.0027(6) -0.0023(7) -0.0078(6)
C22 0.0392(9) 0.0299(7) 0.0370(8) -0.0048(6) 0.0015(7) -0.0088(6)
C23 0.0462(10) 0.0409(9) 0.0480(9) -0.0162(7) 0.0003(8) -0.0104(7)
C24 0.0568(12) 0.0555(10) 0.0494(10) -0.0190(8) -0.0065(9) -0.0183(9)
C25 0.0481(11) 0.0571(11) 0.0540(10) -0.0091(8) -0.0144(8) -0.0154(9)
C26 0.0424(10) 0.0378(8) 0.0523(9) -0.0071(7) -0.0077(8) -0.0081(7)
C31 0.0424(9) 0.0258(7) 0.0406(8) -0.0091(6) -0.0118(7) -0.0009(6)
C32 0.0341(8) 0.0268(7) 0.0376(7) -0.0101(6) -0.0062(6) -0.0022(6)
C33 0.0375(9) 0.0355(8) 0.0501(9) -0.0076(7) -0.0090(7) -0.0069(7)
C34 0.0443(10) 0.0433(9) 0.0743(12) -0.0144(8) -0.0238(9) -0.0080(8)
C35 0.0602(12) 0.0461(9) 0.0704(12) -0.0133(8) -0.0386(10) -0.0005(9)
C36 0.0595(11) 0.0329(8) 0.0529(10) -0.0075(7) -0.0246(8) -0.0013(7)
C41 0.0341(8) 0.0260(7) 0.0440(8) -0.0102(6) -0.0082(7) -0.0033(6)
C42 0.0319(8) 0.0257(6) 0.0370(7) -0.0101(5) -0.0059(6) -0.0009(6)
C43 0.0378(9) 0.0336(7) 0.0413(8) -0.0031(6) -0.0082(7) -0.0038(6)
C44 0.0517(11) 0.0400(8) 0.0444(9) -0.0035(7) -0.0178(8) 0.0016(7)
C45 0.0486(11) 0.0477(9) 0.0592(10) -0.0116(8) -0.0272(8) -0.0028(8)
C46 0.0441(10) 0.0351(8) 0.0562(10) -0.0085(7) -0.0192(8) -0.0074(7)

loop_
_atom_type_symbol
_atom_type_description
_atom_type_scat_dispersion_real
_atom_type_scat_dispersion_imag
_atom_type_scat_source
C C 0.0033 0.0016 'International Tables Vol C Tables 4.2.6.8 and 6.1.1.4'
H H 0.0000 0.0000 'International Tables Vol C Tables 4.2.6.8 and 6.1.1.4'
B B 0.0013 0.0007 'International Tables Vol C Tables 4.2.6.8 and 6.1.1.4'

loop_
_geom_angle_atom_site_label_1
_geom_angle_atom_site_label_2
_geom_angle_atom_site_label_3
_geom_angle
C11 B1 C21 103.19(13)
C11 B1 C1 122.10(19)
C21 B1 C1 134.67(19)
C11 B1 C1' 142.2(3)
C21 B1 C1' 114.3(3)
C31 B2 C41 103.94(12)
C31 B2 C1 122.82(18)
C41 B2 C1 133.22(18)
C31 B2 C1' 143.2(3)
C41 B2 C1' 112.9(3)
C2 C1 B1 114.06(19)
C2 C1 B2 111.24(18)
B1 C1 B2 105.45(15)
C2 C1 H1 108.6
B1 C1 H1 108.6
B2 C1 H1 108.6
C3 C2 C1 115.78(19)
C3 C2 H2A 108.3
C1 C2 H2A 108.3
C3 C2 H2B 108.3
C1 C2 H2B 108.3
H2A C2 H2B 107.4
C6 C3 C5 106.7(2)
C6 C3 C4 109.6(2)
C5 C3 C4 109.1(2)
C6 C3 C2 111.60(17)
C5 C3 C2 111.4(2)
C4 C3 C2 108.4(2)
C3 C4 H4A 109.5
C3 C4 H4B 109.5
H4A C4 H4B 109.5
C3 C4 H4C 109.5
H4A C4 H4C 109.5
H4B C4 H4C 109.5
C3 C5 H5A 109.5
C3 C5 H5B 109.5
H5A C5 H5B 109.5
C3 C5 H5C 109.5
H5A C5 H5C 109.5
H5B C5 H5C 109.5
C3 C6 H6A 109.5
C3 C6 H6B 109.5
C3' C6 H6B 104.9
H6A C6 H6B 109.5
C3 C6 H6C 109.5
C3' C6 H6C 95.1
H6A C6 H6C 109.5
H6B C6 H6C 109.5
C3 C6 H6D 91.9
C3' C6 H6D 109.5
H6B C6 H6D 118.1
H6C C6 H6D 116.6
C3 C6 H6E 111.4
C3' C6 H6E 109.5
H6A C6 H6E 101.1
H6C C6 H6E 115.6
H6D C6 H6E 109.5
C3 C6 H6F 123.3
C3' C6 H6F 109.5
H6A C6 H6F 99.1
H6B C6 H6F 105.1
H6D C6 H6F 109.5
H6E C6 H6F 109.5
C2' C1' B2 108.0(5)
C2' C1' B1 108.7(5)
B2 C1' B1 103.5(4)
C2' C1' H1' 112.1
B2 C1' H1' 112.1
B1 C1' H1' 112.1
C3' C2' C1' 114.9(5)
C3' C2' H2'1 108.5
C1' C2' H2'1 108.5
C3' C2' H2'2 108.5
C1' C2' H2'2 108.5
H2'1 C2' H2'2 107.5
C4' C3' C5' 108.7(7)
C4' C3' C2' 110.4(7)
C5' C3' C2' 107.1(6)
C4' C3' C6 105.7(6)
C5' C3' C6 115.4(6)
C2' C3' C6 109.5(5)
C3' C4' H4'1 109.5
C3' C4' H4'2 109.5
H4'1 C4' H4'2 109.5
C3' C4' H4'3 109.5
H4'1 C4' H4'3 109.5
H4'2 C4' H4'3 109.5
C3' C5' H5'1 109.5
C3' C5' H5'2 109.5
H5'1 C5' H5'2 109.5
C3' C5' H5'3 109.5
H5'1 C5' H5'3 109.5
H5'2 C5' H5'3 109.5
C16 C11 C12 118.50(16)
C16 C11 B1 133.05(15)
C12 C11 B1 108.44(15)
C13 C12 C11 121.18(17)
C13 C12 C22 128.55(16)
C11 C12 C22 110.27(14)
C12 C13 C14 118.72(17)
C12 C13 H13 120.6
C14 C13 H13 120.6
C15 C14 C13 121.14(18)
C15 C14 H14 119.4
C13 C14 H14 119.4
C14 C15 C16 120.11(19)
C14 C15 H15 119.9
C16 C15 H15 119.9
C11 C16 C15 120.34(17)
C11 C16 H16 119.8
C15 C16 H16 119.8
C26 C21 C22 118.18(15)
C26 C21 B1 134.33(15)
C22 C21 B1 107.49(15)
C23 C22 C21 121.25(17)
C23 C22 C12 128.14(16)
C21 C22 C12 110.61(14)
C24 C23 C22 118.99(17)
C24 C23 H23 120.5
C22 C23 H23 120.5
C23 C24 C25 120.77(17)
C23 C24 H24 119.6
C25 C24 H24 119.6
C24 C25 C26 120.28(19)
C24 C25 H25 119.9
C26 C25 H25 119.9
C21 C26 C25 120.54(17)
C21 C26 H26 119.7
C25 C26 H26 119.7
C36 C31 C32 118.35(14)
C36 C31 B2 134.12(13)
C32 C31 B2 107.47(14)
C33 C32 C31 121.08(15)
C33 C32 C42 128.18(13)
C31 C32 C42 110.72(12)
C32 C33 C34 119.10(14)
C32 C33 H33 120.4
C34 C33 H33 120.4
C35 C34 C33 120.78(15)
C35 C34 H34 119.6
C33 C34 H34 119.6
C34 C35 C36 119.93(17)
C34 C35 H35 120.0
C36 C35 H35 120.0
C31 C36 C35 120.74(15)
C31 C36 H36 119.6
C35 C36 H36 119.6
C46 C41 C42 118.38(14)
C46 C41 B2 134.22(13)
C42 C41 B2 107.36(14)
C43 C42 C41 121.01(15)
C43 C42 C32 128.46(13)
C41 C42 C32 110.50(12)
C44 C43 C42 119.26(14)
C44 C43 H43 120.4
C42 C43 H43 120.4
C43 C44 C45 120.56(15)
C43 C44 H44 119.7
C45 C44 H44 119.7
C44 C45 C46 119.95(17)
C44 C45 H45 120.0
C46 C45 H45 120.0
C41 C46 C45 120.83(14)
C41 C46 H46 119.6
C45 C46 H46 119.6

loop_
_geom_bond_atom_site_label_1
_geom_bond_atom_site_label_2
_geom_bond_distance
B1 C11 1.570(3)
B1 C21 1.585(3)
B1 C1 1.586(3)
B1 C1' 1.614(7)
B2 C31 1.569(2)
B2 C41 1.571(2)
B2 C1 1.598(2)
B2 C1' 1.612(7)
C1 C2 1.551(3)
C1 H1 1.0000
C2 C3 1.539(3)
C2 H2A 0.9900
C2 H2B 0.9900
C3 C6 1.520(3)
C3 C5 1.530(4)
C3 C4 1.530(4)
C4 H4A 0.9800
C4 H4B 0.9800
C4 H4C 0.9800
C5 H5A 0.9800
C5 H5B 0.9800
C5 H5C 0.9800
C6 C3' 1.584(8)
C6 H6A 0.9800
C6 H6B 0.9800
C6 H6C 0.9800
C6 H6D 0.9800
C6 H6E 0.9800
C6 H6F 0.9800
C1' C2' 1.560(8)
C1' H1' 1.0000
C2' C3' 1.560(9)
C2' H2'1 0.9900
C2' H2'2 0.9900
C3' C4' 1.520(10)
C3' C5' 1.529(10)
C4' H4'1 0.9800
C4' H4'2 0.9800
C4' H4'3 0.9800
C5' H5'1 0.9800
C5' H5'2 0.9800
C5' H5'3 0.9800
C11 C16 1.389(3)
C11 C12 1.416(2)
C12 C13 1.386(2)
C12 C22 1.481(2)
C13 C14 1.389(3)
C13 H13 0.9500
C14 C15 1.379(3)
C14 H14 0.9500
C15 C16 1.393(3)
C15 H15 0.9500
C16 H16 0.9500
C21 C26 1.382(3)
C21 C22 1.423(2)
C22 C23 1.391(2)
C23 C24 1.378(3)
C23 H23 0.9500
C24 C25 1.390(3)
C24 H24 0.9500
C25 C26 1.394(2)
C25 H25 0.9500
C26 H26 0.9500
C31 C36 1.382(2)
C31 C32 1.4172(19)
C32 C33 1.385(2)
C32 C42 1.474(2)
C33 C34 1.386(3)
C33 H33 0.9500
C34 C35 1.384(3)
C34 H34 0.9500
C35 C36 1.394(3)
C35 H35 0.9500
C36 H36 0.9500
C41 C46 1.374(2)
C41 C42 1.4216(19)
C42 C43 1.382(2)
C43 C44 1.382(2)
C43 H43 0.9500
C44 C45 1.389(2)
C44 H44 0.9500
C45 C46 1.393(2)
C45 H45 0.9500
C46 H46 0.9500

loop_
_geom_torsion_atom_site_label_1
_geom_torsion_atom_site_label_2
_geom_torsion_atom_site_label_3
_geom_torsion_atom_site_label_4
_geom_torsion
C11 B1 C1 C2 -145.26(18)
C21 B1 C1 C2 37.5(3)
C1' B1 C1 C2 43.7(7)
C11 B1 C1 B2 92.4(2)
C21 B1 C1 B2 -84.9(2)
C1' B1 C1 B2 -78.6(8)
C31 B2 C1 C2 136.01(19)
C41 B2 C1 C2 -41.7(3)
C1' B2 C1 C2 -44.5(8)
C31 B2 C1 B1 -99.8(2)
C41 B2 C1 B1 82.4(2)
C1' B2 C1 B1 79.7(8)
B1 C1 C2 C3 78.6(3)
B2 C1 C2 C3 -162.3(2)
C1 C2 C3 C6 -53.5(3)
C1 C2 C3 C5 65.6(3)
C1 C2 C3 C4 -174.35(19)
C5 C3 C6 C3' -17.4(10)
C4 C3 C6 C3' -135.4(11)
C2 C3 C6 C3' 104.5(11)
C31 B2 C1' C2' 42.4(8)
C41 B2 C1' C2' -136.1(4)
C1 B2 C1' C2' 41.7(6)
C31 B2 C1' B1 -72.8(6)
C41 B2 C1' B1 108.7(4)
C1 B2 C1' B1 -73.4(8)
C11 B1 C1' C2' -52.5(7)
C21 B1 C1' C2' 135.0(4)
C1 B1 C1' C2' -40.1(6)
C11 B1 C1' B2 62.1(6)
C21 B1 C1' B2 -110.3(4)
C1 B1 C1' B2 74.5(8)
B2 C1' C2' C3' 161.6(5)
B1 C1' C2' C3' -86.7(6)
C1' C2' C3' C4' -62.4(8)
C1' C2' C3' C5' 179.4(6)
C1' C2' C3' C6 53.6(7)
C3 C6 C3' C4' 16.2(8)
C3 C6 C3' C5' 136.4(14)
C3 C6 C3' C2' -102.7(12)
C21 B1 C11 C16 179.47(15)
C1 B1 C11 C16 1.5(2)
C1' B1 C11 C16 6.6(5)
C21 B1 C11 C12 0.58(14)
C1 B1 C11 C12 -177.42(13)
C1' B1 C11 C12 -172.3(4)
C16 C11 C12 C13 -0.2(2)
B1 C11 C12 C13 178.91(13)
C16 C11 C12 C22 -179.76(12)
B1 C11 C12 C22 -0.68(15)
C11 C12 C13 C14 -0.8(2)
C22 C12 C13 C14 178.71(14)
C12 C13 C14 C15 0.9(2)
C13 C14 C15 C16 -0.1(3)
C12 C11 C16 C15 1.0(2)
B1 C11 C16 C15 -177.79(15)
C14 C15 C16 C11 -0.9(2)
C11 B1 C21 C26 178.85(15)
C1 B1 C21 C26 -3.5(3)
C1' B1 C21 C26 -5.9(3)
C11 B1 C21 C22 -0.27(14)
C1 B1 C21 C22 177.34(16)
C1' B1 C21 C22 175.0(3)
C26 C21 C22 C23 0.4(2)
B1 C21 C22 C23 179.65(12)
C26 C21 C22 C12 -179.40(12)
B1 C21 C22 C12 -0.11(15)
C13 C12 C22 C23 1.2(2)
C11 C12 C22 C23 -179.23(13)
C13 C12 C22 C21 -179.04(14)
C11 C12 C22 C21 0.51(15)
C21 C22 C23 C24 -0.2(2)
C12 C22 C23 C24 179.52(14)
C22 C23 C24 C25 0.0(2)
C23 C24 C25 C26 0.0(2)
C22 C21 C26 C25 -0.4(2)
B1 C21 C26 C25 -179.40(14)
C24 C25 C26 C21 0.2(2)
C41 B2 C31 C36 175.74(17)
C1 B2 C31 C36 -2.6(3)
C1' B2 C31 C36 -2.8(5)
C41 B2 C31 C32 -1.21(16)
C1 B2 C31 C32 -179.50(14)
C1' B2 C31 C32 -179.8(4)
C36 C31 C32 C33 1.6(2)
B2 C31 C32 C33 179.11(14)
C36 C31 C32 C42 -176.68(14)
B2 C31 C32 C42 0.83(16)
C31 C32 C33 C34 -0.8(2)
C42 C32 C33 C34 177.14(15)
C32 C33 C34 C35 -0.2(3)
C33 C34 C35 C36 0.4(3)
C32 C31 C36 C35 -1.4(2)
B2 C31 C36 C35 -178.07(17)
C34 C35 C36 C31 0.4(3)
C31 B2 C41 C46 -176.37(17)
C1 B2 C41 C46 1.7(3)
C1' B2 C41 C46 2.7(4)
C31 B2 C41 C42 1.17(16)
C1 B2 C41 C42 179.20(17)
C1' B2 C41 C42 -179.8(3)
C46 C41 C42 C43 -0.8(2)
B2 C41 C42 C43 -178.84(13)
C46 C41 C42 C32 177.26(14)
B2 C41 C42 C32 -0.74(16)
C33 C32 C42 C43 -0.3(3)
C31 C32 C42 C43 177.87(14)
C33 C32 C42 C41 -178.18(15)
C31 C32 C42 C41 -0.06(17)
C41 C42 C43 C44 0.4(2)
C32 C42 C43 C44 -177.37(15)
C42 C43 C44 C45 0.7(3)
C43 C44 C45 C46 -1.4(3)
C42 C41 C46 C45 0.2(2)
B2 C41 C46 C45 177.55(16)
C44 C45 C46 C41 0.9(3)
